data_4333816
loop_
_publ_author_name
'Thomas Z\"oller'
'Klaus Jurkschat'

_publ_contact_author_address
;Technische Universit\"at Dortmund
Otto-Hahn-Stra\&se 6
Lehrstuhl f\"ur Anorganische Chemie II
44227 Dortmund
;
_publ_contact_author_email klaus.jurkschat@tu-dortmund.de
_publ_contact_author_name 'Klaus Jurkschat'
_publ_section_title
;
 Novel Trialkanolamine Derivatives of Tin of the Type
 [N(CH2CMe2O)2(CH2)nOSnOR]m (m= 1, 2;n= 2, 3; R =t-Bu, 2,6-Me2C6H3) and
 Related Tri- and Pentanuclear Tin(IV) Oxoclusters. Syntheses and
 Molecular Structures
;
_journal_name_full 'Inorganic Chemistry'
_journal_page_first 1872
_journal_page_last 1882
_journal_paper_doi 10.1021/ic302042n
_journal_volume 52
_journal_year 2013
_chemical_formula_moiety 'C34 H69 N3 O11 Sn3'
_chemical_formula_sum 'C34 H69 N3 O11 Sn3'
_chemical_formula_weight 1051.99
_chemical_melting_point 525
_chemical_name_systematic
; 
(\m~3~-oxido)(\m~3~-tert-butanolato)-tris(2,8,9-trioxa-5-aza-
3,3,7,7-tetramethyl-1-stanna-tricyclo[3.3.3.0^1.5^]undecane) 
;
_space_group_IT_number 14
_symmetry_cell_setting monoclinic
_symmetry_space_group_name_Hall '-P 2yn'
_symmetry_space_group_name_H-M 'P 1 21/n 1'
_atom_sites_solution_hydrogens geom
_atom_sites_solution_primary direct
_atom_sites_solution_secondary difmap
_audit_creation_method SHELXL-97
_cell_angle_alpha 90.00
_cell_angle_beta 93.103(2)
_cell_angle_gamma 90.00
_cell_formula_units_Z 4
_cell_length_a 12.5366(3)
_cell_length_b 19.3994(6)
_cell_length_c 17.3503(4)
_cell_measurement_reflns_used 17098
_cell_measurement_temperature 173(2)
_cell_measurement_theta_max 29.2752
_cell_measurement_theta_min 2.2145
_cell_volume 4213.45(19)
_computing_cell_refinement 'CrysAlisPro, Oxford Diffraction Ltd., Version 1.171.33.55''
_computing_data_collection 'CrysAlisPro, Oxford Diffraction Ltd., Version 1.171.33.55''
_computing_data_reduction 'CrysAlisPro, Oxford Diffraction Ltd., Version 1.171.33.55''
_computing_molecular_graphics 'SHELXP-97 (Sheldrick, 1997)'
_computing_publication_material 'enCIFer Version 1.4'
_computing_structure_refinement 'SHELXL-97 (Sheldrick, 1997)'
_computing_structure_solution 'SHELXS-97 (Sheldrick, 1990)'
_diffrn_ambient_temperature 173(2)
_diffrn_measured_fraction_theta_full 0.999
_diffrn_measured_fraction_theta_max 0.999
_diffrn_measurement_device_type 'Xcalibur2 CCD Diffractometer'
_diffrn_measurement_method '\w und \y scan'
_diffrn_radiation_monochromator graphite
_diffrn_radiation_source 'fine-focus sealed tube'
_diffrn_radiation_type MoK\a
_diffrn_radiation_wavelength 0.71073
_diffrn_reflns_av_R_equivalents 0.0395
_diffrn_reflns_av_sigmaI/netI 0.0422
_diffrn_reflns_limit_h_max 15
_diffrn_reflns_limit_h_min -15
_diffrn_reflns_limit_k_max 23
_diffrn_reflns_limit_k_min -23
_diffrn_reflns_limit_l_max 21
_diffrn_reflns_limit_l_min -21
_diffrn_reflns_number 33321
_diffrn_reflns_theta_full 25.50
_diffrn_reflns_theta_max 25.50
_diffrn_reflns_theta_min 2.22
_exptl_absorpt_coefficient_mu 1.821
_exptl_absorpt_correction_T_max 1.00000
_exptl_absorpt_correction_T_min 0.81110
_exptl_absorpt_correction_type multi-scan
_exptl_absorpt_process_details
;
CrysAlisPro, Oxford Diffraction Ltd.,
Version 1.171.33.55 (release 05-01-2010 CrysAlis171 .NET)
(compiled Jan  5 2010,16:28:46)
empirical absorption correction using spherical harmonics,
 implemented in SCALE3 ABSPACK scaling algorithm.
;
_exptl_crystal_colour colourless
_exptl_crystal_density_diffrn 1.658
_exptl_crystal_description block
_exptl_crystal_F_000 2128
_exptl_crystal_size_max 0.36
_exptl_crystal_size_mid 0.24
_exptl_crystal_size_min 0.12
_refine_diff_density_max 0.566
_refine_diff_density_min -0.410
_refine_diff_density_rms 0.079
_refine_ls_extinction_method none
_refine_ls_goodness_of_fit_ref 0.876
_refine_ls_hydrogen_treatment constr
_refine_ls_matrix_type full
_refine_ls_number_parameters 460
_refine_ls_number_reflns 7843
_refine_ls_number_restraints 0
_refine_ls_restrained_S_all 0.876
_refine_ls_R_factor_all 0.0352
_refine_ls_R_factor_gt 0.0230
_refine_ls_shift/su_max 0.002
_refine_ls_shift/su_mean 0.000
_refine_ls_structure_factor_coef Fsqd
_refine_ls_weighting_details 'calc w=1/[\s^2^(Fo^2^)+(0.0226P)^2^+0.0000P] where P=(Fo^2^+2Fc^2^)/3'
_refine_ls_weighting_scheme calc
_refine_ls_wR_factor_gt 0.0446
_refine_ls_wR_factor_ref 0.0460
_reflns_number_gt 6097
_reflns_number_total 7843
_reflns_threshold_expression >2sigma(I)
_cod_data_source_file ic302042n_si_002_5.cif
_cod_data_source_block a1974_compound7
_cod_original_sg_symbol_H-M 'P 21/n'
_cod_database_code 4333816

loop_
_symmetry_equiv_pos_as_xyz
'x, y, z'
'-x+1/2, y+1/2, -z+1/2'
'-x, -y, -z'
'x-1/2, -y-1/2, z-1/2'

loop_
_atom_site_label
_atom_site_type_symbol
_atom_site_fract_x
_atom_site_fract_y
_atom_site_fract_z
_atom_site_U_iso_or_equiv
_atom_site_adp_type
_atom_site_occupancy
_atom_site_symmetry_multiplicity
_atom_site_calc_flag
_atom_site_refinement_flags
Sn1 Sn 0.487314(15) 0.086357(10) 0.247721(10) 0.01564(5) Uani 1 1 d .
Sn2 Sn 0.694214(15) 0.147658(10) 0.172202(10) 0.01636(5) Uani 1 1 d .
Sn3 Sn 0.673494(15) 0.154200(10) 0.354337(10) 0.01524(5) Uani 1 1 d .
O1 O 0.34375(15) 0.12545(10) 0.22210(10) 0.0210(5) Uani 1 1 d .
O2 O 0.48674(15) -0.00842(9) 0.20016(10) 0.0207(5) Uani 1 1 d .
O3 O 0.51546(14) 0.11907(10) 0.36357(10) 0.0191(4) Uani 1 1 d .
O4 O 0.83186(15) 0.09650(10) 0.16384(10) 0.0248(5) Uani 1 1 d .
O5 O 0.70665(15) 0.23557(9) 0.11584(10) 0.0220(5) Uani 1 1 d .
O6 O 0.53670(14) 0.11800(10) 0.13815(9) 0.0177(4) Uani 1 1 d .
O7 O 0.64245(15) 0.23303(9) 0.42221(10) 0.0219(5) Uani 1 1 d .
O8 O 0.71495(15) 0.07435(9) 0.42367(10) 0.0199(5) Uani 1 1 d .
O9 O 0.77257(15) 0.19180(10) 0.27083(9) 0.0224(5) Uani 1 1 d .
O10 O 0.56654(15) 0.19955(9) 0.25532(10) 0.0188(4) Uani 1 1 d .
O11 O 0.65049(14) 0.08617(9) 0.26159(9) 0.0140(4) Uani 1 1 d .
N1 N 0.37879(19) 0.01707(12) 0.32889(12) 0.0214(6) Uani 1 1 d .
N2 N 0.69252(19) 0.10837(12) 0.03906(12) 0.0209(6) Uani 1 1 d .
N3 N 0.85124(18) 0.18341(12) 0.41632(12) 0.0203(6) Uani 1 1 d .
C11 C 0.2539(2) 0.08491(15) 0.23938(16) 0.0228(7) Uani 1 1 d .
C12 C 0.2733(2) 0.05061(16) 0.31836(15) 0.0262(7) Uani 1 1 d .
H12A H 0.2670 0.0852 0.3582 0.031 Uiso 1 1 calc R
H12B H 0.2181 0.0164 0.3249 0.031 Uiso 1 1 calc R
C13 C 0.2295(2) 0.03367(15) 0.17366(15) 0.0259(7) Uani 1 1 d .
H13A H 0.2187 0.0583 0.1259 0.039 Uiso 1 1 calc R
H13B H 0.1662 0.0081 0.1837 0.039 Uiso 1 1 calc R
H13C H 0.2885 0.0024 0.1702 0.039 Uiso 1 1 calc R
C14 C 0.1590(2) 0.13373(17) 0.24441(17) 0.0340(8) Uani 1 1 d .
H14A H 0.1451 0.1560 0.1955 0.051 Uiso 1 1 calc R
H14B H 0.1751 0.1679 0.2834 0.051 Uiso 1 1 calc R
H14C H 0.0971 0.1080 0.2575 0.051 Uiso 1 1 calc R
C21 C 0.4761(2) -0.06587(15) 0.24876(17) 0.0258(7) Uani 1 1 d .
C22 C 0.3813(2) -0.05400(15) 0.29927(16) 0.0260(7) Uani 1 1 d .
H22A H 0.3154 -0.0634 0.2693 0.031 Uiso 1 1 calc R
H22B H 0.3860 -0.0859 0.3424 0.031 Uiso 1 1 calc R
C23 C 0.5802(2) -0.07897(15) 0.29638(17) 0.0323(8) Uani 1 1 d .
H23A H 0.6371 -0.0860 0.2624 0.049 Uiso 1 1 calc R
H23B H 0.5726 -0.1192 0.3278 0.049 Uiso 1 1 calc R
H23C H 0.5964 -0.0399 0.3289 0.049 Uiso 1 1 calc R
C24 C 0.4504(3) -0.12833(15) 0.19816(18) 0.0348(8) Uani 1 1 d .
H24A H 0.3846 -0.1206 0.1685 0.052 Uiso 1 1 calc R
H24B H 0.4435 -0.1683 0.2301 0.052 Uiso 1 1 calc R
H24C H 0.5070 -0.1355 0.1639 0.052 Uiso 1 1 calc R
C31 C 0.4621(2) 0.09429(15) 0.42657(14) 0.0194(7) Uani 1 1 d .
H31A H 0.4011 0.1234 0.4357 0.023 Uiso 1 1 calc R
H31B H 0.5096 0.0947 0.4726 0.023 Uiso 1 1 calc R
C32 C 0.4252(2) 0.02155(16) 0.40893(15) 0.0276(8) Uani 1 1 d .
H32A H 0.4853 -0.0098 0.4154 0.033 Uiso 1 1 calc R
H32B H 0.3721 0.0080 0.4447 0.033 Uiso 1 1 calc R
C41 C 0.8314(3) 0.04058(17) 0.11240(17) 0.0312(8) Uani 1 1 d .
C42 C 0.7888(2) 0.06560(16) 0.03281(16) 0.0301(8) Uani 1 1 d .
H42A H 0.8436 0.0923 0.0090 0.036 Uiso 1 1 calc R
H42B H 0.7718 0.0261 0.0001 0.036 Uiso 1 1 calc R
C43 C 0.7654(3) -0.01849(16) 0.14263(18) 0.0349(8) Uani 1 1 d .
H43A H 0.7947 -0.0324 0.1925 0.052 Uiso 1 1 calc R
H43B H 0.7670 -0.0567 0.1076 0.052 Uiso 1 1 calc R
H43C H 0.6930 -0.0036 0.1468 0.052 Uiso 1 1 calc R
C44 C 0.9461(3) 0.01693(19) 0.10602(19) 0.0457(10) Uani 1 1 d .
H44A H 0.9876 0.0540 0.0865 0.068 Uiso 1 1 calc R
H44B H 0.9477 -0.0216 0.0715 0.068 Uiso 1 1 calc R
H44C H 0.9754 0.0035 0.1561 0.068 Uiso 1 1 calc R
C51 C 0.7457(2) 0.23333(15) 0.04024(15) 0.0245(7) Uani 1 1 d .
C52 C 0.6942(2) 0.17329(15) -0.00484(15) 0.0260(7) Uani 1 1 d .
H52A H 0.6214 0.1858 -0.0208 0.031 Uiso 1 1 calc R
H52B H 0.7327 0.1658 -0.0511 0.031 Uiso 1 1 calc R
C53 C 0.7077(3) 0.29996(16) 0.00040(17) 0.0369(9) Uani 1 1 d .
H53A H 0.7390 0.3388 0.0274 0.055 Uiso 1 1 calc R
H53B H 0.6313 0.3028 0.0007 0.055 Uiso 1 1 calc R
H53C H 0.7290 0.3001 -0.0519 0.055 Uiso 1 1 calc R
C54 C 0.8670(2) 0.23153(16) 0.04607(16) 0.0313(8) Uani 1 1 d .
H54A H 0.8907 0.1897 0.0712 0.047 Uiso 1 1 calc R
H54B H 0.8935 0.2704 0.0754 0.047 Uiso 1 1 calc R
H54C H 0.8935 0.2333 -0.0048 0.047 Uiso 1 1 calc R
C61 C 0.5017(2) 0.10124(14) 0.06285(14) 0.0191(7) Uani 1 1 d .
H61A H 0.4774 0.1424 0.0355 0.023 Uiso 1 1 calc R
H61B H 0.4425 0.0691 0.0635 0.023 Uiso 1 1 calc R
C62 C 0.5937(2) 0.06885(15) 0.02227(16) 0.0247(7) Uani 1 1 d .
H62A H 0.6037 0.0217 0.0396 0.030 Uiso 1 1 calc R
H62B H 0.5770 0.0682 -0.0330 0.030 Uiso 1 1 calc R
C71 C 0.7120(2) 0.24724(15) 0.48721(15) 0.0218(7) Uani 1 1 d .
C72 C 0.8280(2) 0.24409(16) 0.46282(16) 0.0256(7) Uani 1 1 d .
H72A H 0.8429 0.2852 0.4335 0.031 Uiso 1 1 calc R
H72B H 0.8756 0.2442 0.5088 0.031 Uiso 1 1 calc R
C73 C 0.6899(3) 0.32036(16) 0.51264(17) 0.0336(8) Uani 1 1 d .
H73A H 0.6177 0.3237 0.5280 0.050 Uiso 1 1 calc R
H73B H 0.7000 0.3514 0.4706 0.050 Uiso 1 1 calc R
H73C H 0.7381 0.3323 0.5554 0.050 Uiso 1 1 calc R
C74 C 0.6885(2) 0.19858(16) 0.55315(15) 0.0274(7) Uani 1 1 d .
H74A H 0.6150 0.2032 0.5652 0.041 Uiso 1 1 calc R
H74B H 0.7336 0.2100 0.5978 0.041 Uiso 1 1 calc R
H74C H 0.7020 0.1519 0.5380 0.041 Uiso 1 1 calc R
C81 C 0.8241(2) 0.05777(16) 0.43512(16) 0.0248(7) Uani 1 1 d .
C82 C 0.8850(2) 0.12268(16) 0.46248(16) 0.0249(7) Uani 1 1 d .
H82A H 0.8723 0.1311 0.5163 0.030 Uiso 1 1 calc R
H82B H 0.9610 0.1154 0.4584 0.030 Uiso 1 1 calc R
C83 C 0.8349(3) 0.00455(16) 0.49956(17) 0.0352(9) Uani 1 1 d .
H83A H 0.7974 -0.0367 0.4838 0.053 Uiso 1 1 calc R
H83B H 0.8050 0.0227 0.5451 0.053 Uiso 1 1 calc R
H83C H 0.9090 -0.0059 0.5104 0.053 Uiso 1 1 calc R
C84 C 0.8667(3) 0.02697(16) 0.36156(16) 0.0297(8) Uani 1 1 d .
H84A H 0.8259 -0.0132 0.3469 0.044 Uiso 1 1 calc R
H84B H 0.9404 0.0144 0.3709 0.044 Uiso 1 1 calc R
H84C H 0.8607 0.0604 0.3208 0.044 Uiso 1 1 calc R
C91 C 0.8647(2) 0.23121(15) 0.28645(15) 0.0233(7) Uani 1 1 d .
H91A H 0.8457 0.2784 0.2978 0.028 Uiso 1 1 calc R
H91B H 0.9087 0.2313 0.2421 0.028 Uiso 1 1 calc R
C92 C 0.9247(2) 0.19939(16) 0.35488(15) 0.0266(7) Uani 1 1 d .
H92A H 0.9595 0.1574 0.3391 0.032 Uiso 1 1 calc R
H92B H 0.9795 0.2310 0.3747 0.032 Uiso 1 1 calc R
C93 C 0.5157(2) 0.26659(14) 0.24936(16) 0.0236(7) Uani 1 1 d .
C94 C 0.4348(3) 0.27269(16) 0.31182(16) 0.0306(8) Uani 1 1 d .
H94A H 0.3818 0.2372 0.3047 0.046 Uiso 1 1 calc R
H94B H 0.4008 0.3170 0.3083 0.046 Uiso 1 1 calc R
H94C H 0.4709 0.2677 0.3617 0.046 Uiso 1 1 calc R
C95 C 0.4588(2) 0.27243(15) 0.17045(15) 0.0273(7) Uani 1 1 d .
H95A H 0.4052 0.2372 0.1647 0.041 Uiso 1 1 calc R
H95B H 0.5095 0.2669 0.1314 0.041 Uiso 1 1 calc R
H95C H 0.4256 0.3169 0.1652 0.041 Uiso 1 1 calc R
C96 C 0.6008(3) 0.32249(14) 0.25918(17) 0.0284(8) Uani 1 1 d .
H96A H 0.6360 0.3188 0.3095 0.043 Uiso 1 1 calc R
H96B H 0.5678 0.3670 0.2536 0.043 Uiso 1 1 calc R
H96C H 0.6522 0.3169 0.2206 0.043 Uiso 1 1 calc R

loop_
_atom_site_aniso_label
_atom_site_aniso_U_11
_atom_site_aniso_U_22
_atom_site_aniso_U_33
_atom_site_aniso_U_23
_atom_site_aniso_U_13
_atom_site_aniso_U_12
Sn1 0.01141(11) 0.02139(11) 0.01409(10) 0.00058(9) 0.00034(7) -0.00109(8)
Sn2 0.01539(11) 0.02130(11) 0.01239(10) 0.00018(8) 0.00060(8) -0.00499(9)
Sn3 0.01480(11) 0.01796(11) 0.01288(10) -0.00066(8) 0.00014(8) -0.00279(8)
O1 0.0147(12) 0.0239(11) 0.0244(11) 0.0060(9) -0.0002(8) 0.0014(9)
O2 0.0188(12) 0.0203(11) 0.0228(11) 0.0028(9) -0.0008(8) -0.0001(9)
O3 0.0166(11) 0.0277(11) 0.0132(10) -0.0002(9) 0.0039(8) -0.0062(9)
O4 0.0179(12) 0.0350(13) 0.0216(11) 0.0005(10) 0.0031(8) 0.0007(10)
O5 0.0291(13) 0.0207(11) 0.0163(10) 0.0023(9) 0.0036(9) -0.0070(9)
O6 0.0159(11) 0.0262(11) 0.0110(9) -0.0010(9) -0.0001(8) -0.0045(9)
O7 0.0249(12) 0.0224(12) 0.0178(10) -0.0051(9) -0.0039(9) 0.0021(9)
O8 0.0170(12) 0.0228(11) 0.0199(10) 0.0049(9) -0.0001(8) -0.0003(9)
O9 0.0181(12) 0.0360(13) 0.0131(10) -0.0026(9) 0.0009(8) -0.0148(9)
O10 0.0212(12) 0.0163(11) 0.0184(10) 0.0007(8) -0.0038(8) 0.0042(9)
O11 0.0108(10) 0.0169(10) 0.0141(9) -0.0005(8) -0.0011(7) -0.0007(8)
N1 0.0173(14) 0.0282(15) 0.0186(13) 0.0048(11) -0.0012(10) -0.0040(11)
N2 0.0197(14) 0.0247(14) 0.0183(13) -0.0006(11) 0.0020(10) -0.0061(11)
N3 0.0175(14) 0.0277(14) 0.0154(12) 0.0016(11) -0.0016(10) -0.0068(11)
C11 0.0107(16) 0.0334(18) 0.0242(16) 0.0024(14) 0.0015(12) -0.0014(14)
C12 0.0181(18) 0.040(2) 0.0205(16) 0.0014(15) 0.0065(13) -0.0068(14)
C13 0.0159(18) 0.036(2) 0.0253(17) 0.0054(15) -0.0005(13) -0.0006(14)
C14 0.022(2) 0.049(2) 0.0312(19) -0.0028(16) 0.0031(14) 0.0036(16)
C21 0.0241(19) 0.0210(17) 0.0317(17) -0.0014(14) -0.0054(14) -0.0027(13)
C22 0.030(2) 0.0226(17) 0.0246(17) 0.0060(14) -0.0075(14) -0.0098(14)
C23 0.030(2) 0.0261(19) 0.040(2) 0.0077(16) -0.0082(15) -0.0023(15)
C24 0.038(2) 0.0255(19) 0.040(2) -0.0016(16) -0.0062(16) -0.0030(15)
C31 0.0133(16) 0.0330(18) 0.0120(14) 0.0032(13) 0.0013(11) 0.0007(13)
C32 0.0260(19) 0.040(2) 0.0164(16) 0.0106(15) -0.0023(13) -0.0067(15)
C41 0.023(2) 0.039(2) 0.0322(18) -0.0010(16) 0.0098(14) 0.0085(15)
C42 0.0249(19) 0.040(2) 0.0266(17) -0.0109(15) 0.0087(14) -0.0041(15)
C43 0.039(2) 0.0275(19) 0.039(2) -0.0016(16) 0.0096(16) 0.0095(16)
C44 0.030(2) 0.064(3) 0.043(2) -0.0031(19) 0.0105(17) 0.0177(19)
C51 0.0290(19) 0.0297(18) 0.0149(15) 0.0056(14) 0.0032(13) -0.0096(14)
C52 0.0268(19) 0.040(2) 0.0114(15) 0.0018(14) 0.0011(13) -0.0106(15)
C53 0.043(2) 0.038(2) 0.0300(19) 0.0076(16) 0.0016(16) -0.0090(17)
C54 0.028(2) 0.040(2) 0.0266(17) 0.0013(15) 0.0066(14) -0.0132(15)
C61 0.0175(17) 0.0236(17) 0.0157(15) 0.0014(13) -0.0025(12) -0.0054(13)
C62 0.0256(19) 0.0288(18) 0.0195(16) -0.0034(14) 0.0005(13) -0.0064(14)
C71 0.0252(19) 0.0221(17) 0.0175(16) -0.0020(13) -0.0030(13) -0.0038(13)
C72 0.030(2) 0.0297(18) 0.0162(16) -0.0003(14) -0.0037(13) -0.0113(15)
C73 0.046(2) 0.0308(19) 0.0240(17) -0.0095(15) 0.0005(15) -0.0054(16)
C74 0.0270(19) 0.036(2) 0.0192(16) 0.0013(14) 0.0001(13) -0.0034(15)
C81 0.0193(18) 0.0304(18) 0.0244(16) 0.0079(14) -0.0010(13) 0.0019(14)
C82 0.0177(17) 0.0397(19) 0.0170(15) 0.0031(14) -0.0007(12) -0.0006(14)
C83 0.025(2) 0.038(2) 0.041(2) 0.0198(17) 0.0001(15) 0.0041(16)
C84 0.027(2) 0.0290(19) 0.0328(18) 0.0023(15) 0.0048(14) 0.0038(15)
C91 0.0211(18) 0.0293(18) 0.0196(16) 0.0012(14) 0.0014(13) -0.0133(14)
C92 0.0182(18) 0.036(2) 0.0252(17) 0.0022(14) 0.0022(13) -0.0105(14)
C93 0.0300(19) 0.0163(16) 0.0238(16) -0.0028(14) -0.0042(13) 0.0081(13)
C94 0.034(2) 0.0289(19) 0.0285(18) -0.0054(15) -0.0006(14) 0.0110(15)
C95 0.032(2) 0.0221(18) 0.0271(17) 0.0032(14) -0.0047(14) 0.0072(14)
C96 0.038(2) 0.0158(16) 0.0301(18) -0.0001(14) -0.0064(15) 0.0035(14)

loop_
_atom_type_symbol
_atom_type_description
_atom_type_scat_dispersion_real
_atom_type_scat_dispersion_imag
_atom_type_scat_source
C C 0.0033 0.0016 'International Tables Vol C Tables 4.2.6.8 and 6.1.1.4'
H H 0.0000 0.0000 'International Tables Vol C Tables 4.2.6.8 and 6.1.1.4'
N N 0.0061 0.0033 'International Tables Vol C Tables 4.2.6.8 and 6.1.1.4'
O O 0.0106 0.0060 'International Tables Vol C Tables 4.2.6.8 and 6.1.1.4'
Sn Sn -0.6537 1.4246 'International Tables Vol C Tables 4.2.6.8 and 6.1.1.4'

loop_
_geom_angle_atom_site_label_1
_geom_angle_atom_site_label_2
_geom_angle_atom_site_label_3
_geom_angle
O1 Sn1 O2 105.92(8)
O1 Sn1 O11 156.50(7)
O2 Sn1 O11 91.60(7)
O1 Sn1 O3 101.58(7)
O2 Sn1 O3 131.18(7)
O11 Sn1 O3 76.99(7)
O1 Sn1 O6 89.65(7)
O2 Sn1 O6 83.79(7)
O11 Sn1 O6 76.56(7)
O3 Sn1 O6 136.18(7)
O1 Sn1 O10 91.73(7)
O2 Sn1 O10 147.76(7)
O11 Sn1 O10 65.73(7)
O3 Sn1 O10 68.18(6)
O6 Sn1 O10 69.27(6)
O1 Sn1 N1 79.08(8)
O2 Sn1 N1 75.03(8)
O11 Sn1 N1 121.38(7)
O3 Sn1 N1 71.59(7)
O6 Sn1 N1 152.04(7)
O10 Sn1 N1 135.85(7)
O1 Sn1 Sn3 126.92(5)
O2 Sn1 Sn3 126.97(5)
O11 Sn1 Sn3 40.16(5)
O3 Sn1 Sn3 41.05(5)
O6 Sn1 Sn3 99.25(5)
O10 Sn1 Sn3 45.95(4)
N1 Sn1 Sn3 108.02(5)
O1 Sn1 Sn2 120.85(5)
O2 Sn1 Sn2 99.01(5)
O11 Sn1 Sn2 38.85(5)
O3 Sn1 Sn2 100.38(5)
O6 Sn1 Sn2 40.78(5)
O10 Sn1 Sn2 48.91(4)
N1 Sn1 Sn2 159.99(6)
Sn3 Sn1 Sn2 59.928(6)
O5 Sn2 O4 107.48(8)
O5 Sn2 O11 154.96(7)
O4 Sn2 O11 91.90(7)
O5 Sn2 O9 90.31(7)
O4 Sn2 O9 83.95(8)
O11 Sn2 O9 75.80(7)
O5 Sn2 O6 101.21(7)
O4 Sn2 O6 129.91(8)
O11 Sn2 O6 76.66(7)
O9 Sn2 O6 136.54(7)
O5 Sn2 O10 90.48(7)
O4 Sn2 O10 147.79(7)
O11 Sn2 O10 65.24(6)
O9 Sn2 O10 69.08(7)
O6 Sn2 O10 69.06(6)
O5 Sn2 N2 78.30(8)
O4 Sn2 N2 74.88(8)
O11 Sn2 N2 123.11(7)
O9 Sn2 N2 151.42(7)
O6 Sn2 N2 71.86(7)
O10 Sn2 N2 136.18(7)
O5 Sn2 Sn3 117.97(5)
O4 Sn2 Sn3 102.02(5)
O11 Sn2 Sn3 40.11(5)
O9 Sn2 Sn3 40.40(5)
O6 Sn2 Sn3 99.39(5)
O10 Sn2 Sn3 45.85(4)
N2 Sn2 Sn3 163.22(6)
O5 Sn2 Sn1 127.67(6)
O4 Sn2 Sn1 124.51(6)
O11 Sn2 Sn1 38.68(5)
O9 Sn2 Sn1 99.85(5)
O6 Sn2 Sn1 41.05(5)
O10 Sn2 Sn1 48.39(4)
N2 Sn2 Sn1 107.89(5)
Sn3 Sn2 Sn1 59.811(6)
O7 Sn3 O8 106.95(7)
O7 Sn3 O11 157.21(7)
O8 Sn3 O11 89.69(7)
O7 Sn3 O9 106.61(8)
O8 Sn3 O9 122.62(8)
O11 Sn3 O9 75.46(7)
O7 Sn3 O3 89.35(8)
O8 Sn3 O3 85.36(7)
O11 Sn3 O3 76.31(7)
O9 Sn3 O3 139.57(7)
O7 Sn3 O10 91.34(7)
O8 Sn3 O10 149.72(7)
O11 Sn3 O10 67.36(6)
O9 Sn3 O10 72.09(7)
O3 Sn3 O10 70.60(7)
O7 Sn3 N3 76.55(8)
O8 Sn3 N3 73.77(7)
O11 Sn3 N3 124.07(7)
O9 Sn3 N3 70.61(7)
O3 Sn3 N3 149.78(7)
O10 Sn3 N3 135.19(7)
O7 Sn3 Sn1 120.20(5)
O8 Sn3 Sn1 100.75(5)
O11 Sn3 Sn1 39.19(5)
O9 Sn3 Sn1 100.72(5)
O3 Sn3 Sn1 41.28(5)
O10 Sn3 Sn1 48.98(5)
N3 Sn3 Sn1 163.17(6)
O7 Sn3 Sn2 130.48(5)
O8 Sn3 Sn2 121.99(5)
O11 Sn3 Sn2 39.32(5)
O9 Sn3 Sn2 40.82(5)
O3 Sn3 Sn2 100.94(5)
O10 Sn3 Sn2 49.39(5)
N3 Sn3 Sn2 108.58(5)
Sn1 Sn3 Sn2 60.261(6)
C11 O1 Sn1 117.54(16)
C21 O2 Sn1 118.37(16)
C31 O3 Sn3 131.46(16)
C31 O3 Sn1 125.21(16)
Sn3 O3 Sn1 97.67(7)
C41 O4 Sn2 117.06(17)
C51 O5 Sn2 117.99(17)
C61 O6 Sn2 124.64(16)
C61 O6 Sn1 132.84(16)
Sn2 O6 Sn1 98.16(7)
C71 O7 Sn3 119.45(16)
C81 O8 Sn3 118.51(16)
C91 O9 Sn3 124.87(15)
C91 O9 Sn2 136.26(16)
Sn3 O9 Sn2 98.78(7)
C93 O10 Sn3 129.33(15)
C93 O10 Sn1 129.41(16)
Sn3 O10 Sn1 85.07(6)
C93 O10 Sn2 129.10(16)
Sn3 O10 Sn2 84.75(6)
Sn1 O10 Sn2 82.70(5)
Sn1 O11 Sn2 102.48(7)
Sn1 O11 Sn3 100.66(7)
Sn2 O11 Sn3 100.57(7)
C22 N1 C12 113.9(2)
C22 N1 C32 111.6(2)
C12 N1 C32 113.2(2)
C22 N1 Sn1 107.08(17)
C12 N1 Sn1 102.21(16)
C32 N1 Sn1 108.00(16)
C52 N2 C42 114.1(2)
C52 N2 C62 112.2(2)
C42 N2 C62 112.1(2)
C52 N2 Sn2 102.93(16)
C42 N2 Sn2 106.35(16)
C62 N2 Sn2 108.36(16)
C72 N3 C92 112.2(2)
C72 N3 C82 113.7(2)
C92 N3 C82 112.8(2)
C72 N3 Sn3 102.79(17)
C92 N3 Sn3 108.34(15)
C82 N3 Sn3 106.10(16)
O1 C11 C13 109.3(2)
O1 C11 C14 107.3(2)
C13 C11 C14 108.7(2)
O1 C11 C12 109.9(2)
C13 C11 C12 113.6(2)
C14 C11 C12 107.8(2)
N1 C12 C11 113.6(2)
N1 C12 H12A 108.8
C11 C12 H12A 108.8
N1 C12 H12B 108.8
C11 C12 H12B 108.8
H12A C12 H12B 107.7
C11 C13 H13A 109.5
C11 C13 H13B 109.5
H13A C13 H13B 109.5
C11 C13 H13C 109.5
H13A C13 H13C 109.5
H13B C13 H13C 109.5
C11 C14 H14A 109.5
C11 C14 H14B 109.5
H14A C14 H14B 109.5
C11 C14 H14C 109.5
H14A C14 H14C 109.5
H14B C14 H14C 109.5
O2 C21 C24 108.0(2)
O2 C21 C23 110.4(2)
C24 C21 C23 109.1(2)
O2 C21 C22 109.0(2)
C24 C21 C22 107.7(3)
C23 C21 C22 112.5(3)
N1 C22 C21 111.9(2)
N1 C22 H22A 109.2
C21 C22 H22A 109.2
N1 C22 H22B 109.2
C21 C22 H22B 109.2
H22A C22 H22B 107.9
C21 C23 H23A 109.5
C21 C23 H23B 109.5
H23A C23 H23B 109.5
C21 C23 H23C 109.5
H23A C23 H23C 109.5
H23B C23 H23C 109.5
C21 C24 H24A 109.5
C21 C24 H24B 109.5
H24A C24 H24B 109.5
C21 C24 H24C 109.5
H24A C24 H24C 109.5
H24B C24 H24C 109.5
O3 C31 C32 108.5(2)
O3 C31 H31A 110.0
C32 C31 H31A 110.0
O3 C31 H31B 110.0
C32 C31 H31B 110.0
H31A C31 H31B 108.4
N1 C32 C31 110.2(2)
N1 C32 H32A 109.6
C31 C32 H32A 109.6
N1 C32 H32B 109.6
C31 C32 H32B 109.6
H32A C32 H32B 108.1
O4 C41 C44 108.0(3)
O4 C41 C42 108.5(2)
C44 C41 C42 108.4(3)
O4 C41 C43 110.2(2)
C44 C41 C43 109.4(3)
C42 C41 C43 112.3(3)
N2 C42 C41 111.0(2)
N2 C42 H42A 109.4
C41 C42 H42A 109.4
N2 C42 H42B 109.4
C41 C42 H42B 109.4
H42A C42 H42B 108.0
C41 C43 H43A 109.5
C41 C43 H43B 109.5
H43A C43 H43B 109.5
C41 C43 H43C 109.5
H43A C43 H43C 109.5
H43B C43 H43C 109.5
C41 C44 H44A 109.5
C41 C44 H44B 109.5
H44A C44 H44B 109.5
C41 C44 H44C 109.5
H44A C44 H44C 109.5
H44B C44 H44C 109.5
O5 C51 C53 106.0(2)
O5 C51 C54 109.4(2)
C53 C51 C54 109.6(2)
O5 C51 C52 109.7(2)
C53 C51 C52 107.5(2)
C54 C51 C52 114.3(3)
N2 C52 C51 113.9(2)
N2 C52 H52A 108.8
C51 C52 H52A 108.8
N2 C52 H52B 108.8
C51 C52 H52B 108.8
H52A C52 H52B 107.7
C51 C53 H53A 109.5
C51 C53 H53B 109.5
H53A C53 H53B 109.5
C51 C53 H53C 109.5
H53A C53 H53C 109.5
H53B C53 H53C 109.5
C51 C54 H54A 109.5
C51 C54 H54B 109.5
H54A C54 H54B 109.5
C51 C54 H54C 109.5
H54A C54 H54C 109.5
H54B C54 H54C 109.5
O6 C61 C62 108.8(2)
O6 C61 H61A 109.9
C62 C61 H61A 109.9
O6 C61 H61B 109.9
C62 C61 H61B 109.9
H61A C61 H61B 108.3
N2 C62 C61 110.2(2)
N2 C62 H62A 109.6
C61 C62 H62A 109.6
N2 C62 H62B 109.6
C61 C62 H62B 109.6
H62A C62 H62B 108.1
O7 C71 C73 107.5(2)
O7 C71 C74 110.0(2)
C73 C71 C74 108.4(2)
O7 C71 C72 108.9(2)
C73 C71 C72 107.9(2)
C74 C71 C72 114.0(2)
N3 C72 C71 113.7(2)
N3 C72 H72A 108.8
C71 C72 H72A 108.8
N3 C72 H72B 108.8
C71 C72 H72B 108.8
H72A C72 H72B 107.7
C71 C73 H73A 109.5
C71 C73 H73B 109.5
H73A C73 H73B 109.5
C71 C73 H73C 109.5
H73A C73 H73C 109.5
H73B C73 H73C 109.5
C71 C74 H74A 109.5
C71 C74 H74B 109.5
H74A C74 H74B 109.5
C71 C74 H74C 109.5
H74A C74 H74C 109.5
H74B C74 H74C 109.5
O8 C81 C83 107.8(2)
O8 C81 C84 110.6(2)
C83 C81 C84 109.0(3)
O8 C81 C82 108.6(2)
C83 C81 C82 107.9(2)
C84 C81 C82 112.8(2)
N3 C82 C81 111.4(2)
N3 C82 H82A 109.4
C81 C82 H82A 109.4
N3 C82 H82B 109.4
C81 C82 H82B 109.4
H82A C82 H82B 108.0
C81 C83 H83A 109.5
C81 C83 H83B 109.5
H83A C83 H83B 109.5
C81 C83 H83C 109.5
H83A C83 H83C 109.5
H83B C83 H83C 109.5
C81 C84 H84A 109.5
C81 C84 H84B 109.5
H84A C84 H84B 109.5
C81 C84 H84C 109.5
H84A C84 H84C 109.5
H84B C84 H84C 109.5
O9 C91 C92 107.5(2)
O9 C91 H91A 110.2
C92 C91 H91A 110.2
O9 C91 H91B 110.2
C92 C91 H91B 110.2
H91A C91 H91B 108.5
N3 C92 C91 110.5(2)
N3 C92 H92A 109.5
C91 C92 H92A 109.5
N3 C92 H92B 109.5
C91 C92 H92B 109.5
H92A C92 H92B 108.1
O10 C93 C95 108.4(2)
O10 C93 C94 109.0(2)
C95 C93 C94 109.7(3)
O10 C93 C96 109.1(2)
C95 C93 C96 109.9(2)
C94 C93 C96 110.7(2)
C93 C94 H94A 109.5
C93 C94 H94B 109.5
H94A C94 H94B 109.5
C93 C94 H94C 109.5
H94A C94 H94C 109.5
H94B C94 H94C 109.5
C93 C95 H95A 109.5
C93 C95 H95B 109.5
H95A C95 H95B 109.5
C93 C95 H95C 109.5
H95A C95 H95C 109.5
H95B C95 H95C 109.5
C93 C96 H96A 109.5
C93 C96 H96B 109.5
H96A C96 H96B 109.5
C93 C96 H96C 109.5
H96A C96 H96C 109.5
H96B C96 H96C 109.5

loop_
_geom_bond_atom_site_label_1
_geom_bond_atom_site_label_2
_geom_bond_distance
Sn1 O1 1.9813(18)
Sn1 O2 2.0152(18)
Sn1 O11 2.0468(17)
Sn1 O3 2.1192(17)
Sn1 O6 2.1218(17)
Sn1 O10 2.4107(18)
Sn1 N1 2.418(2)
Sn1 Sn3 3.1835(3)
Sn1 Sn2 3.1979(3)
Sn2 O5 1.9762(18)
Sn2 O4 2.0026(19)
Sn2 O11 2.0544(17)
Sn2 O9 2.1082(17)
Sn2 O6 2.1103(18)
Sn2 O10 2.4300(18)
Sn2 N2 2.431(2)
Sn2 Sn3 3.1873(3)
Sn3 O7 1.9814(18)
Sn3 O8 2.0123(17)
Sn3 O11 2.0889(17)
Sn3 O9 2.0901(18)
Sn3 O3 2.1094(18)
Sn3 O10 2.2966(17)
Sn3 N3 2.487(2)
O1 C11 1.419(3)
O2 C21 1.408(3)
O3 C31 1.398(3)
O4 C41 1.405(4)
O5 C51 1.426(3)
O6 C61 1.394(3)
O7 C71 1.415(3)
O8 C81 1.409(3)
O9 C91 1.400(3)
O10 C93 1.450(3)
N1 C22 1.472(4)
N1 C12 1.477(4)
N1 C32 1.479(3)
N2 C52 1.472(3)
N2 C42 1.474(4)
N2 C62 1.473(3)
N3 C72 1.465(4)
N3 C92 1.479(3)
N3 C82 1.474(4)
C11 C13 1.531(4)
C11 C14 1.526(4)
C11 C12 1.531(4)
C12 H12A 0.9700
C12 H12B 0.9700
C13 H13A 0.9600
C13 H13B 0.9600
C13 H13C 0.9600
C14 H14A 0.9600
C14 H14B 0.9600
C14 H14C 0.9600
C21 C24 1.520(4)
C21 C23 1.528(4)
C21 C22 1.531(4)
C22 H22A 0.9700
C22 H22B 0.9700
C23 H23A 0.9600
C23 H23B 0.9600
C23 H23C 0.9600
C24 H24A 0.9600
C24 H24B 0.9600
C24 H24C 0.9600
C31 C32 1.511(4)
C31 H31A 0.9700
C31 H31B 0.9700
C32 H32A 0.9700
C32 H32B 0.9700
C41 C44 1.519(4)
C41 C42 1.532(4)
C41 C43 1.523(4)
C42 H42A 0.9700
C42 H42B 0.9700
C43 H43A 0.9600
C43 H43B 0.9600
C43 H43C 0.9600
C44 H44A 0.9600
C44 H44B 0.9600
C44 H44C 0.9600
C51 C53 1.529(4)
C51 C54 1.518(4)
C51 C52 1.527(4)
C52 H52A 0.9700
C52 H52B 0.9700
C53 H53A 0.9600
C53 H53B 0.9600
C53 H53C 0.9600
C54 H54A 0.9600
C54 H54B 0.9600
C54 H54C 0.9600
C61 C62 1.519(4)
C61 H61A 0.9700
C61 H61B 0.9700
C62 H62A 0.9700
C62 H62B 0.9700
C71 C73 1.515(4)
C71 C74 1.524(4)
C71 C72 1.538(4)
C72 H72A 0.9700
C72 H72B 0.9700
C73 H73A 0.9600
C73 H73B 0.9600
C73 H73C 0.9600
C74 H74A 0.9600
C74 H74B 0.9600
C74 H74C 0.9600
C81 C83 1.522(4)
C81 C84 1.532(4)
C81 C82 1.534(4)
C82 H82A 0.9700
C82 H82B 0.9700
C83 H83A 0.9600
C83 H83B 0.9600
C83 H83C 0.9600
C84 H84A 0.9600
C84 H84B 0.9600
C84 H84C 0.9600
C91 C92 1.503(4)
C91 H91A 0.9700
C91 H91B 0.9700
C92 H92A 0.9700
C92 H92B 0.9700
C93 C95 1.513(4)
C93 C94 1.528(4)
C93 C96 1.525(4)
C94 H94A 0.9600
C94 H94B 0.9600
C94 H94C 0.9600
C95 H95A 0.9600
C95 H95B 0.9600
C95 H95C 0.9600
C96 H96A 0.9600
C96 H96B 0.9600
C96 H96C 0.9600

loop_
_geom_torsion_atom_site_label_1
_geom_torsion_atom_site_label_2
_geom_torsion_atom_site_label_3
_geom_torsion_atom_site_label_4
_geom_torsion
O1 Sn1 Sn2 O5 13.88(9)
O2 Sn1 Sn2 O5 128.60(8)
O11 Sn1 Sn2 O5 -150.12(10)
O3 Sn1 Sn2 O5 -96.43(8)
O6 Sn1 Sn2 O5 59.17(10)
O10 Sn1 Sn2 O5 -47.81(8)
N1 Sn1 Sn2 O5 -160.61(17)
Sn3 Sn1 Sn2 O5 -103.68(6)
O1 Sn1 Sn2 O4 -158.62(9)
O2 Sn1 Sn2 O4 -43.90(8)
O11 Sn1 Sn2 O4 37.38(10)
O3 Sn1 Sn2 O4 91.07(8)
O6 Sn1 Sn2 O4 -113.32(10)
O10 Sn1 Sn2 O4 139.70(8)
N1 Sn1 Sn2 O4 26.89(17)
Sn3 Sn1 Sn2 O4 83.83(6)
O1 Sn1 Sn2 O11 164.00(10)
O2 Sn1 Sn2 O11 -81.28(9)
O3 Sn1 Sn2 O11 53.69(9)
O6 Sn1 Sn2 O11 -150.71(11)
O10 Sn1 Sn2 O11 102.31(9)
N1 Sn1 Sn2 O11 -10.49(18)
Sn3 Sn1 Sn2 O11 46.44(8)
O1 Sn1 Sn2 O9 111.98(8)
O2 Sn1 Sn2 O9 -133.30(8)
O11 Sn1 Sn2 O9 -52.02(9)
O3 Sn1 Sn2 O9 1.67(8)
O6 Sn1 Sn2 O9 157.27(10)
O10 Sn1 Sn2 O9 50.29(8)
N1 Sn1 Sn2 O9 -62.51(17)
Sn3 Sn1 Sn2 O9 -5.58(6)
O1 Sn1 Sn2 O6 -45.29(10)
O2 Sn1 Sn2 O6 69.43(9)
O11 Sn1 Sn2 O6 150.71(11)
O3 Sn1 Sn2 O6 -155.60(9)
O10 Sn1 Sn2 O6 -106.98(9)
N1 Sn1 Sn2 O6 140.22(18)
Sn3 Sn1 Sn2 O6 -162.85(8)
O1 Sn1 Sn2 O10 61.69(8)
O2 Sn1 Sn2 O10 176.41(7)
O11 Sn1 Sn2 O10 -102.31(9)
O3 Sn1 Sn2 O10 -48.63(7)
O6 Sn1 Sn2 O10 106.98(9)
N1 Sn1 Sn2 O10 -112.81(17)
Sn3 Sn1 Sn2 O10 -55.87(5)
O1 Sn1 Sn2 N2 -74.98(9)
O2 Sn1 Sn2 N2 39.74(8)
O11 Sn1 Sn2 N2 121.02(10)
O3 Sn1 Sn2 N2 174.71(8)
O6 Sn1 Sn2 N2 -29.68(10)
O10 Sn1 Sn2 N2 -136.66(8)
N1 Sn1 Sn2 N2 110.53(17)
Sn3 Sn1 Sn2 N2 167.47(6)
O1 Sn1 Sn2 Sn3 117.56(6)
O2 Sn1 Sn2 Sn3 -127.72(5)
O11 Sn1 Sn2 Sn3 -46.44(8)
O3 Sn1 Sn2 Sn3 7.24(5)
O6 Sn1 Sn2 Sn3 162.85(8)
O10 Sn1 Sn2 Sn3 55.87(5)
N1 Sn1 Sn2 Sn3 -56.94(16)
O1 Sn1 Sn3 O7 14.34(9)
O2 Sn1 Sn3 O7 -159.92(9)
O11 Sn1 Sn3 O7 167.00(10)
O3 Sn1 Sn3 O7 -46.94(10)
O6 Sn1 Sn3 O7 110.92(8)
O10 Sn1 Sn3 O7 61.94(9)
N1 Sn1 Sn3 O7 -75.38(9)
Sn2 Sn1 Sn3 O7 122.17(6)
O1 Sn1 Sn3 O8 131.34(8)
O2 Sn1 Sn3 O8 -42.92(8)
O11 Sn1 Sn3 O8 -76.01(9)
O3 Sn1 Sn3 O8 70.06(9)
O6 Sn1 Sn3 O8 -132.09(7)
O10 Sn1 Sn3 O8 178.94(8)
N1 Sn1 Sn3 O8 41.62(8)
Sn2 Sn1 Sn3 O8 -120.83(5)
O1 Sn1 Sn3 O11 -152.65(10)
O2 Sn1 Sn3 O11 33.09(10)
O3 Sn1 Sn3 O11 146.07(11)
O6 Sn1 Sn3 O11 -56.08(9)
O10 Sn1 Sn3 O11 -105.05(10)
N1 Sn1 Sn3 O11 117.63(9)
Sn2 Sn1 Sn3 O11 -44.82(7)
O1 Sn1 Sn3 O9 -102.19(9)
O2 Sn1 Sn3 O9 83.55(9)
O11 Sn1 Sn3 O9 50.46(9)
O3 Sn1 Sn3 O9 -163.47(10)
O6 Sn1 Sn3 O9 -5.61(8)
O10 Sn1 Sn3 O9 -54.59(8)
N1 Sn1 Sn3 O9 168.09(8)
Sn2 Sn1 Sn3 O9 5.64(6)
O1 Sn1 Sn3 O3 61.28(10)
O2 Sn1 Sn3 O3 -112.98(10)
O11 Sn1 Sn3 O3 -146.07(11)
O6 Sn1 Sn3 O3 157.86(9)
O10 Sn1 Sn3 O3 108.88(10)
N1 Sn1 Sn3 O3 -28.44(10)
Sn2 Sn1 Sn3 O3 169.11(8)
O1 Sn1 Sn3 O10 -47.60(9)
O2 Sn1 Sn3 O10 138.14(9)
O11 Sn1 Sn3 O10 105.05(10)
O3 Sn1 Sn3 O10 -108.88(10)
O6 Sn1 Sn3 O10 48.98(8)
N1 Sn1 Sn3 O10 -137.32(9)
Sn2 Sn1 Sn3 O10 60.23(6)
O1 Sn1 Sn3 N3 -159.44(19)
O2 Sn1 Sn3 N3 26.30(19)
O11 Sn1 Sn3 N3 -6.79(19)
O3 Sn1 Sn3 N3 139.3(2)
O6 Sn1 Sn3 N3 -62.86(19)
O10 Sn1 Sn3 N3 -111.84(19)
N1 Sn1 Sn3 N3 110.84(19)
Sn2 Sn1 Sn3 N3 -51.61(18)
O1 Sn1 Sn3 Sn2 -107.83(7)
O2 Sn1 Sn3 Sn2 77.91(7)
O11 Sn1 Sn3 Sn2 44.82(7)
O3 Sn1 Sn3 Sn2 -169.11(8)
O6 Sn1 Sn3 Sn2 -11.25(5)
O10 Sn1 Sn3 Sn2 -60.23(6)
N1 Sn1 Sn3 Sn2 162.45(6)
O5 Sn2 Sn3 O7 13.54(10)
O4 Sn2 Sn3 O7 130.99(9)
O11 Sn2 Sn3 O7 -150.56(11)
O9 Sn2 Sn3 O7 65.60(11)
O6 Sn2 Sn3 O7 -94.58(9)
O10 Sn2 Sn3 O7 -46.29(10)
N2 Sn2 Sn3 O7 -151.6(2)
Sn1 Sn2 Sn3 O7 -105.90(7)
O5 Sn2 Sn3 O8 -156.50(9)
O4 Sn2 Sn3 O8 -39.05(9)
O11 Sn2 Sn3 O8 39.40(10)
O9 Sn2 Sn3 O8 -104.44(11)
O6 Sn2 Sn3 O8 95.38(8)
O10 Sn2 Sn3 O8 143.67(9)
N2 Sn2 Sn3 O8 38.4(2)
Sn1 Sn2 Sn3 O8 84.06(6)
O5 Sn2 Sn3 O11 164.10(10)
O4 Sn2 Sn3 O11 -78.45(9)
O9 Sn2 Sn3 O11 -143.83(11)
O6 Sn2 Sn3 O11 55.98(9)
O10 Sn2 Sn3 O11 104.27(9)
N2 Sn2 Sn3 O11 -1.0(2)
Sn1 Sn2 Sn3 O11 44.66(7)
O5 Sn2 Sn3 O9 -52.06(11)
O4 Sn2 Sn3 O9 65.38(10)
O11 Sn2 Sn3 O9 143.83(11)
O6 Sn2 Sn3 O9 -160.18(10)
O10 Sn2 Sn3 O9 -111.90(11)
N2 Sn2 Sn3 O9 142.8(2)
Sn1 Sn2 Sn3 O9 -171.50(9)
O5 Sn2 Sn3 O3 112.15(8)
O4 Sn2 Sn3 O3 -130.40(8)
O11 Sn2 Sn3 O3 -51.95(9)
O9 Sn2 Sn3 O3 164.21(10)
O6 Sn2 Sn3 O3 4.03(7)
O10 Sn2 Sn3 O3 52.32(8)
N2 Sn2 Sn3 O3 -53.0(2)
Sn1 Sn2 Sn3 O3 -7.29(5)
O5 Sn2 Sn3 O10 59.83(9)
O4 Sn2 Sn3 O10 177.28(8)
O11 Sn2 Sn3 O10 -104.27(9)
O9 Sn2 Sn3 O10 111.90(11)
O6 Sn2 Sn3 O10 -48.29(8)
N2 Sn2 Sn3 O10 -105.3(2)
Sn1 Sn2 Sn3 O10 -59.61(6)
O5 Sn2 Sn3 N3 -74.41(9)
O4 Sn2 Sn3 N3 43.04(8)
O11 Sn2 Sn3 N3 121.48(9)
O9 Sn2 Sn3 N3 -22.35(10)
O6 Sn2 Sn3 N3 177.47(8)
O10 Sn2 Sn3 N3 -134.25(8)
N2 Sn2 Sn3 N3 120.5(2)
Sn1 Sn2 Sn3 N3 166.15(6)
O5 Sn2 Sn3 Sn1 119.44(6)
O4 Sn2 Sn3 Sn1 -123.11(6)
O11 Sn2 Sn3 Sn1 -44.66(7)
O9 Sn2 Sn3 Sn1 171.50(9)
O6 Sn2 Sn3 Sn1 11.32(5)
O10 Sn2 Sn3 Sn1 59.61(6)
N2 Sn2 Sn3 Sn1 -45.7(2)
O2 Sn1 O1 C11 51.46(19)
O11 Sn1 O1 C11 -171.74(17)
O3 Sn1 O1 C11 -87.76(18)
O6 Sn1 O1 C11 134.90(18)
O10 Sn1 O1 C11 -155.84(18)
N1 Sn1 O1 C11 -19.35(17)
Sn3 Sn1 O1 C11 -123.77(16)
Sn2 Sn1 O1 C11 162.56(15)
O1 Sn1 O2 C21 -103.13(18)
O11 Sn1 O2 C21 92.72(19)
O3 Sn1 O2 C21 18.7(2)
O6 Sn1 O2 C21 169.02(19)
O10 Sn1 O2 C21 136.14(18)
N1 Sn1 O2 C21 -29.40(18)
Sn3 Sn1 O2 C21 72.10(19)
Sn2 Sn1 O2 C21 131.06(18)
O7 Sn3 O3 C31 -65.6(2)
O8 Sn3 O3 C31 41.5(2)
O11 Sn3 O3 C31 132.3(2)
O9 Sn3 O3 C31 179.1(2)
O10 Sn3 O3 C31 -157.2(2)
N3 Sn3 O3 C31 -4.4(3)
Sn1 Sn3 O3 C31 153.6(3)
Sn2 Sn3 O3 C31 163.2(2)
O7 Sn3 O3 Sn1 140.84(8)
O8 Sn3 O3 Sn1 -112.10(8)
O11 Sn3 O3 Sn1 -21.29(7)
O9 Sn3 O3 Sn1 25.53(15)
O10 Sn3 O3 Sn1 49.19(7)
N3 Sn3 O3 Sn1 -157.95(12)
Sn2 Sn3 O3 Sn1 9.62(7)
O1 Sn1 O3 C31 69.8(2)
O2 Sn1 O3 C31 -53.7(2)
O11 Sn1 O3 C31 -134.2(2)
O6 Sn1 O3 C31 171.60(18)
O10 Sn1 O3 C31 157.0(2)
N1 Sn1 O3 C31 -4.4(2)
Sn3 Sn1 O3 C31 -155.9(2)
Sn2 Sn1 O3 C31 -165.47(19)
O1 Sn1 O3 Sn3 -134.30(8)
O2 Sn1 O3 Sn3 102.25(10)
O11 Sn1 O3 Sn3 21.68(7)
O6 Sn1 O3 Sn3 -32.50(13)
O10 Sn1 O3 Sn3 -47.10(7)
N1 Sn1 O3 Sn3 151.49(10)
Sn2 Sn1 O3 Sn3 -9.57(7)
O5 Sn2 O4 C41 -104.53(19)
O11 Sn2 O4 C41 91.56(19)
O9 Sn2 O4 C41 167.06(19)
O6 Sn2 O4 C41 17.4(2)
O10 Sn2 O4 C41 134.39(18)
N2 Sn2 O4 C41 -32.31(19)
Sn3 Sn2 O4 C41 130.72(18)
Sn1 Sn2 O4 C41 69.25(19)
O4 Sn2 O5 C51 48.0(2)
O11 Sn2 O5 C51 -172.83(17)
O9 Sn2 O5 C51 131.80(19)
O6 Sn2 O5 C51 -90.39(19)
O10 Sn2 O5 C51 -159.12(19)
N2 Sn2 O5 C51 -21.80(18)
Sn3 Sn2 O5 C51 162.54(16)
Sn1 Sn2 O5 C51 -125.48(17)
O5 Sn2 O6 C61 64.8(2)
O4 Sn2 O6 C61 -59.6(2)
O11 Sn2 O6 C61 -140.8(2)
O9 Sn2 O6 C61 167.33(18)
O10 Sn2 O6 C61 151.0(2)
N2 Sn2 O6 C61 -8.80(19)
Sn3 Sn2 O6 C61 -174.04(19)
Sn1 Sn2 O6 C61 -159.1(2)
O5 Sn2 O6 Sn1 -136.14(7)
O4 Sn2 O6 Sn1 99.46(9)
O11 Sn2 O6 Sn1 18.31(7)
O9 Sn2 O6 Sn1 -33.60(13)
O10 Sn2 O6 Sn1 -49.97(6)
N2 Sn2 O6 Sn1 150.27(9)
Sn3 Sn2 O6 Sn1 -14.97(7)
O1 Sn1 O6 C61 -61.2(2)
O2 Sn1 O6 C61 44.8(2)
O11 Sn1 O6 C61 138.0(2)
O3 Sn1 O6 C61 -167.7(2)
O10 Sn1 O6 C61 -153.2(2)
N1 Sn1 O6 C61 4.2(3)
Sn3 Sn1 O6 C61 171.4(2)
Sn2 Sn1 O6 C61 156.4(3)
O1 Sn1 O6 Sn2 142.40(8)
O2 Sn1 O6 Sn2 -111.54(8)
O11 Sn1 O6 Sn2 -18.39(7)
O3 Sn1 O6 Sn2 35.93(13)
O10 Sn1 O6 Sn2 50.42(7)
N1 Sn1 O6 Sn2 -152.16(13)
Sn3 Sn1 O6 Sn2 14.99(7)
O8 Sn3 O7 C71 44.1(2)
O11 Sn3 O7 C71 179.43(18)
O9 Sn3 O7 C71 -88.65(19)
O3 Sn3 O7 C71 129.07(19)
O10 Sn3 O7 C71 -160.35(19)
N3 Sn3 O7 C71 -23.96(18)
Sn1 Sn3 O7 C71 157.89(16)
Sn2 Sn3 O7 C71 -127.05(16)
O7 Sn3 O8 C81 -101.92(19)
O11 Sn3 O8 C81 93.89(19)
O9 Sn3 O8 C81 21.4(2)
O3 Sn3 O8 C81 170.18(19)
O10 Sn3 O8 C81 133.30(19)
N3 Sn3 O8 C81 -31.91(18)
Sn1 Sn3 O8 C81 131.71(17)
Sn2 Sn3 O8 C81 70.18(19)
O7 Sn3 O9 C91 49.2(2)
O8 Sn3 O9 C91 -74.3(2)
O11 Sn3 O9 C91 -154.3(2)
O3 Sn3 O9 C91 158.62(19)
O10 Sn3 O9 C91 135.2(2)
N3 Sn3 O9 C91 -19.5(2)
Sn1 Sn3 O9 C91 175.4(2)
Sn2 Sn3 O9 C91 -177.1(3)
O7 Sn3 O9 Sn2 -133.70(8)
O8 Sn3 O9 Sn2 102.78(9)
O11 Sn3 O9 Sn2 22.72(7)
O3 Sn3 O9 Sn2 -24.32(15)
O10 Sn3 O9 Sn2 -47.76(7)
N3 Sn3 O9 Sn2 157.54(10)
Sn1 Sn3 O9 Sn2 -7.50(8)
O5 Sn2 O9 C91 -47.6(3)
O4 Sn2 O9 C91 59.9(3)
O11 Sn2 O9 C91 153.4(3)
O6 Sn2 O9 C91 -154.4(2)
O10 Sn2 O9 C91 -138.0(3)
N2 Sn2 O9 C91 17.9(4)
Sn3 Sn2 O9 C91 176.5(3)
Sn1 Sn2 O9 C91 -176.0(3)
O5 Sn2 O9 Sn3 135.85(9)
O4 Sn2 O9 Sn3 -116.60(9)
O11 Sn2 O9 Sn3 -23.09(7)
O6 Sn2 O9 Sn3 29.09(14)
O10 Sn2 O9 Sn3 45.46(7)
N2 Sn2 O9 Sn3 -158.61(13)
Sn1 Sn2 O9 Sn3 7.45(7)
O7 Sn3 O10 C93 8.6(2)
O8 Sn3 O10 C93 136.8(2)
O11 Sn3 O10 C93 -179.8(2)
O9 Sn3 O10 C93 -98.4(2)
O3 Sn3 O10 C93 97.4(2)
N3 Sn3 O10 C93 -63.6(2)
Sn1 Sn3 O10 C93 138.9(2)
Sn2 Sn3 O10 C93 -138.0(2)
O7 Sn3 O10 Sn1 -130.27(7)
O8 Sn3 O10 Sn1 -2.07(16)
O11 Sn3 O10 Sn1 41.38(6)
O9 Sn3 O10 Sn1 122.69(7)
O3 Sn3 O10 Sn1 -41.44(6)
N3 Sn3 O10 Sn1 157.58(8)
Sn2 Sn3 O10 Sn1 83.10(5)
O7 Sn3 O10 Sn2 146.63(7)
O8 Sn3 O10 Sn2 -85.17(14)
O11 Sn3 O10 Sn2 -41.71(6)
O9 Sn3 O10 Sn2 39.60(6)
O3 Sn3 O10 Sn2 -124.53(7)
N3 Sn3 O10 Sn2 74.48(10)
Sn1 Sn3 O10 Sn2 -83.10(5)
O1 Sn1 O10 C93 5.0(2)
O2 Sn1 O10 C93 129.2(2)
O11 Sn1 O10 C93 178.1(2)
O3 Sn1 O10 C93 -96.8(2)
O6 Sn1 O10 C93 94.0(2)
N1 Sn1 O10 C93 -71.1(2)
Sn3 Sn1 O10 C93 -138.8(2)
Sn2 Sn1 O10 C93 135.9(2)
O1 Sn1 O10 Sn3 143.79(7)
O2 Sn1 O10 Sn3 -91.99(12)
O11 Sn1 O10 Sn3 -43.09(6)
O3 Sn1 O10 Sn3 42.01(6)
O6 Sn1 O10 Sn3 -127.24(8)
N1 Sn1 O10 Sn3 67.74(11)
Sn2 Sn1 O10 Sn3 -85.33(5)
O1 Sn1 O10 Sn2 -130.88(6)
O2 Sn1 O10 Sn2 -6.67(14)
O11 Sn1 O10 Sn2 42.24(6)
O3 Sn1 O10 Sn2 127.34(7)
O6 Sn1 O10 Sn2 -41.91(6)
N1 Sn1 O10 Sn2 153.07(8)
Sn3 Sn1 O10 Sn2 85.33(5)
O5 Sn2 O10 C93 8.0(2)
O4 Sn2 O10 C93 133.2(2)
O11 Sn2 O10 C93 -178.4(2)
O9 Sn2 O10 C93 98.1(2)
O6 Sn2 O10 C93 -93.8(2)
N2 Sn2 O10 C93 -65.5(2)
Sn3 Sn2 O10 C93 138.2(2)
Sn1 Sn2 O10 C93 -136.1(2)
O5 Sn2 O10 Sn3 -130.22(7)
O4 Sn2 O10 Sn3 -4.99(15)
O11 Sn2 O10 Sn3 43.44(6)
O9 Sn2 O10 Sn3 -40.07(6)
O6 Sn2 O10 Sn3 127.95(8)
N2 Sn2 O10 Sn3 156.29(8)
Sn1 Sn2 O10 Sn3 85.69(5)
O5 Sn2 O10 Sn1 144.09(6)
O4 Sn2 O10 Sn1 -90.68(13)
O11 Sn2 O10 Sn1 -42.25(6)
O9 Sn2 O10 Sn1 -125.76(7)
O6 Sn2 O10 Sn1 42.26(6)
N2 Sn2 O10 Sn1 70.60(10)
Sn3 Sn2 O10 Sn1 -85.69(5)
O1 Sn1 O11 Sn2 -36.4(2)
O2 Sn1 O11 Sn2 102.41(8)
O3 Sn1 O11 Sn2 -125.56(8)
O6 Sn1 O11 Sn2 19.18(7)
O10 Sn1 O11 Sn2 -53.88(7)
N1 Sn1 O11 Sn2 175.81(7)
Sn3 Sn1 O11 Sn2 -103.46(9)
O1 Sn1 O11 Sn3 67.06(19)
O2 Sn1 O11 Sn3 -154.13(8)
O3 Sn1 O11 Sn3 -22.10(7)
O6 Sn1 O11 Sn3 122.64(8)
O10 Sn1 O11 Sn3 49.58(6)
N1 Sn1 O11 Sn3 -80.73(9)
Sn2 Sn1 O11 Sn3 103.46(9)
O5 Sn2 O11 Sn1 68.68(18)
O4 Sn2 O11 Sn1 -149.96(8)
O9 Sn2 O11 Sn1 126.77(9)
O6 Sn2 O11 Sn1 -19.28(7)
O10 Sn2 O11 Sn1 53.56(7)
N2 Sn2 O11 Sn1 -76.82(10)
Sn3 Sn2 O11 Sn1 103.53(9)
O5 Sn2 O11 Sn3 -34.9(2)
O4 Sn2 O11 Sn3 106.51(8)
O9 Sn2 O11 Sn3 23.24(7)
O6 Sn2 O11 Sn3 -122.81(8)
O10 Sn2 O11 Sn3 -49.97(6)
N2 Sn2 O11 Sn3 179.65(7)
Sn1 Sn2 O11 Sn3 -103.53(9)
O7 Sn3 O11 Sn1 -30.1(2)
O8 Sn3 O11 Sn1 107.58(8)
O9 Sn3 O11 Sn1 -128.48(9)
O3 Sn3 O11 Sn1 22.28(7)
O10 Sn3 O11 Sn1 -52.13(7)
N3 Sn3 O11 Sn1 177.63(7)
Sn2 Sn3 O11 Sn1 -104.99(9)
O7 Sn3 O11 Sn2 74.9(2)
O8 Sn3 O11 Sn2 -147.43(8)
O9 Sn3 O11 Sn2 -23.49(7)
O3 Sn3 O11 Sn2 127.27(8)
O10 Sn3 O11 Sn2 52.86(7)
N3 Sn3 O11 Sn2 -77.37(9)
Sn1 Sn3 O11 Sn2 104.99(9)
O1 Sn1 N1 C22 113.38(17)
O2 Sn1 N1 C22 3.45(16)
O11 Sn1 N1 C22 -79.13(18)
O3 Sn1 N1 C22 -140.38(18)
O6 Sn1 N1 C22 45.5(3)
O10 Sn1 N1 C22 -165.52(15)
Sn3 Sn1 N1 C22 -121.14(16)
Sn2 Sn1 N1 C22 -71.4(2)
O1 Sn1 N1 C12 -6.67(16)
O2 Sn1 N1 C12 -116.59(17)
O11 Sn1 N1 C12 160.83(15)
O3 Sn1 N1 C12 99.58(17)
O6 Sn1 N1 C12 -74.5(2)
O10 Sn1 N1 C12 74.44(18)
Sn3 Sn1 N1 C12 118.82(15)
Sn2 Sn1 N1 C12 168.52(13)
O1 Sn1 N1 C32 -126.33(19)
O2 Sn1 N1 C32 123.75(19)
O11 Sn1 N1 C32 41.2(2)
O3 Sn1 N1 C32 -20.08(17)
O6 Sn1 N1 C32 165.81(17)
O10 Sn1 N1 C32 -45.2(2)
Sn3 Sn1 N1 C32 -0.84(19)
Sn2 Sn1 N1 C32 48.9(3)
O5 Sn2 N2 C52 -3.78(17)
O4 Sn2 N2 C52 -115.72(18)
O11 Sn2 N2 C52 162.05(15)
O9 Sn2 N2 C52 -72.1(2)
O6 Sn2 N2 C52 102.29(18)
O10 Sn2 N2 C52 74.48(19)
Sn3 Sn2 N2 C52 162.83(15)
Sn1 Sn2 N2 C52 122.30(16)
O5 Sn2 N2 C42 116.53(19)
O4 Sn2 N2 C42 4.58(17)
O11 Sn2 N2 C42 -77.64(19)
O9 Sn2 N2 C42 48.2(3)
O6 Sn2 N2 C42 -137.40(19)
O10 Sn2 N2 C42 -165.21(16)
Sn3 Sn2 N2 C42 -76.9(3)
Sn1 Sn2 N2 C42 -117.39(17)
O5 Sn2 N2 C62 -122.78(19)
O4 Sn2 N2 C62 125.27(19)
O11 Sn2 N2 C62 43.0(2)
O9 Sn2 N2 C62 168.86(17)
O6 Sn2 N2 C62 -16.71(17)
O10 Sn2 N2 C62 -44.5(2)
Sn3 Sn2 N2 C62 43.8(3)
Sn1 Sn2 N2 C62 3.30(19)
O7 Sn3 N3 C72 -3.10(16)
O8 Sn3 N3 C72 -115.54(17)
O11 Sn3 N3 C72 166.21(15)
O9 Sn3 N3 C72 110.21(17)
O3 Sn3 N3 C72 -67.4(2)
O10 Sn3 N3 C72 74.98(18)
Sn1 Sn3 N3 C72 171.38(14)
Sn2 Sn3 N3 C72 125.49(15)
O7 Sn3 N3 C92 -122.04(19)
O8 Sn3 N3 C92 125.52(19)
O11 Sn3 N3 C92 47.3(2)
O9 Sn3 N3 C92 -8.72(18)
O3 Sn3 N3 C92 173.67(17)
O10 Sn3 N3 C92 -44.0(2)
Sn1 Sn3 N3 C92 52.4(3)
Sn2 Sn3 N3 C92 6.55(19)
O7 Sn3 N3 C82 116.59(17)
O8 Sn3 N3 C82 4.15(16)
O11 Sn3 N3 C82 -74.10(18)
O9 Sn3 N3 C82 -130.10(18)
O3 Sn3 N3 C82 52.3(2)
O10 Sn3 N3 C82 -165.33(15)
Sn1 Sn3 N3 C82 -68.9(3)
Sn2 Sn3 N3 C82 -114.82(16)
Sn1 O1 C11 C13 -83.7(2)
Sn1 O1 C11 C14 158.58(17)
Sn1 O1 C11 C12 41.7(3)
C22 N1 C12 C11 -85.7(3)
C32 N1 C12 C11 145.3(2)
Sn1 N1 C12 C11 29.4(3)
O1 C11 C12 N1 -47.5(3)
C13 C11 C12 N1 75.3(3)
C14 C11 C12 N1 -164.2(2)
Sn1 O2 C21 C24 166.21(19)
Sn1 O2 C21 C23 -74.6(3)
Sn1 O2 C21 C22 49.5(3)
C12 N1 C22 C21 131.5(2)
C32 N1 C22 C21 -98.8(3)
Sn1 N1 C22 C21 19.2(3)
O2 C21 C22 N1 -42.3(3)
C24 C21 C22 N1 -159.2(2)
C23 C21 C22 N1 80.5(3)
Sn3 O3 C31 C32 -119.9(2)
Sn1 O3 C31 C32 27.4(3)
C22 N1 C32 C31 157.5(2)
C12 N1 C32 C31 -72.4(3)
Sn1 N1 C32 C31 40.0(3)
O3 C31 C32 N1 -43.7(3)
Sn2 O4 C41 C44 171.30(19)
Sn2 O4 C41 C42 54.1(3)
Sn2 O4 C41 C43 -69.3(3)
C52 N2 C42 C41 132.6(3)
C62 N2 C42 C41 -98.4(3)
Sn2 N2 C42 C41 19.8(3)
O4 C41 C42 N2 -45.5(3)
C44 C41 C42 N2 -162.5(3)
C43 C41 C42 N2 76.6(3)
Sn2 O5 C51 C53 158.99(18)
Sn2 O5 C51 C54 -82.9(2)
Sn2 O5 C51 C52 43.2(3)
C42 N2 C52 C51 -88.4(3)
C62 N2 C52 C51 142.7(2)
Sn2 N2 C52 C51 26.4(3)
O5 C51 C52 N2 -45.6(3)
C53 C51 C52 N2 -160.5(2)
C54 C51 C52 N2 77.6(3)
Sn2 O6 C61 C62 31.7(3)
Sn1 O6 C61 C62 -119.5(2)
C52 N2 C62 C61 -75.9(3)
C42 N2 C62 C61 154.1(2)
Sn2 N2 C62 C61 37.1(3)
O6 C61 C62 N2 -44.2(3)
Sn3 O7 C71 C73 162.62(18)
Sn3 O7 C71 C74 -79.6(3)
Sn3 O7 C71 C72 46.0(3)
C92 N3 C72 C71 142.6(2)
C82 N3 C72 C71 -87.8(3)
Sn3 N3 C72 C71 26.4(2)
O7 C71 C72 N3 -46.7(3)
C73 C71 C72 N3 -163.1(2)
C74 C71 C72 N3 76.5(3)
Sn3 O8 C81 C83 170.44(18)
Sn3 O8 C81 C84 -70.5(3)
Sn3 O8 C81 C82 53.8(2)
C72 N3 C82 C81 132.2(3)
C92 N3 C82 C81 -98.5(3)
Sn3 N3 C82 C81 20.0(3)
O8 C81 C82 N3 -45.0(3)
C83 C81 C82 N3 -161.6(2)
C84 C81 C82 N3 77.9(3)
Sn3 O9 C91 C92 43.0(3)
Sn2 O9 C91 C92 -132.8(2)
C72 N3 C92 C91 -81.1(3)
C82 N3 C92 C91 148.8(2)
Sn3 N3 C92 C91 31.6(3)
O9 C91 C92 N3 -46.0(3)
Sn3 O10 C93 C95 176.91(17)
Sn1 O10 C93 C95 -61.1(3)
Sn2 O10 C93 C95 56.0(3)
Sn3 O10 C93 C94 -63.7(3)
Sn1 O10 C93 C94 58.3(3)
Sn2 O10 C93 C94 175.38(16)
Sn3 O10 C93 C96 57.2(3)
Sn1 O10 C93 C96 179.21(16)
Sn2 O10 C93 C96 -63.7(3)
